data_4036991
loop_
_publ_author_name
'Zhang, Panpan'
'Li, Man'
'Xue, Xiao-Song'
'Xu, Chunfa'
'Zhao, Qunchao'
'Liu, Yafei'
'Wang, Haoyang'
'Guo, Yinlong'
'Lu, Long'
'Shen, Qilong'

_publ_section_title
;
 N-Trifluoromethylthio-dibenzenesulfonimide: A Shelf-Stable, Broadly
 Applicable Electrophilic Trifluoromethylthiolating Reagent.
;
_journal_issue 17
_journal_name_full 'The Journal of organic chemistry'
_journal_page_first 7486
_journal_page_last 7509
_journal_paper_doi 10.1021/acs.joc.6b01178
_journal_volume 81
_journal_year 2016
_chemical_formula_moiety 'C13 H10 F3 N O4 S3'
_chemical_formula_sum 'C13 H10 F3 N O4 S3'
_chemical_formula_weight 397.40
_space_group_crystal_system monoclinic
_space_group_IT_number 14
_space_group_name_Hall '-P 2yn'
_space_group_name_H-M_alt 'P 1 21/n 1'
_atom_sites_solution_hydrogens geom
_atom_sites_solution_primary direct
_audit_creation_date 2014-11-21
_audit_creation_method
;
Olex2 1.2
(compiled 2014.07.22 svn.r2960 for OlexSys, GUI svn.r4862)
;
_cell_angle_alpha 90
_cell_angle_beta 91.360(2)
_cell_angle_gamma 90
_cell_formula_units_Z 8
_cell_length_a 19.9936(16)
_cell_length_b 7.5823(6)
_cell_length_c 20.3944(18)
_cell_measurement_reflns_used 3318
_cell_measurement_temperature 130
_cell_measurement_theta_max 25.29
_cell_measurement_theta_min 2.82
_cell_volume 3090.9(4)
_computing_cell_refinement 'SAINT v7.68A (Bruker, 2009)'
_computing_data_reduction 'SAINT v7.68A (Bruker, 2009)'
_computing_molecular_graphics 'Olex2 (Dolomanov et al., 2009)'
_computing_publication_material 'Olex2 (Dolomanov et al., 2009)'
_computing_structure_refinement 'XL (Sheldrick, 2008)'
_computing_structure_solution 'ShelXS (Sheldrick, 2008)'
_diffrn_ambient_temperature 130
_diffrn_measured_fraction_theta_full 1.000
_diffrn_measured_fraction_theta_max 0.998
_diffrn_measurement_device_type 'Bruker APEX-II CCD'
_diffrn_measurement_method '\f and \w scans'
_diffrn_radiation_monochromator graphite
_diffrn_radiation_type MoK\a
_diffrn_radiation_wavelength 0.71073
_diffrn_reflns_av_R_equivalents 0.0652
_diffrn_reflns_av_unetI/netI 0.0731
_diffrn_reflns_Laue_measured_fraction_full 1.000
_diffrn_reflns_Laue_measured_fraction_max 0.998
_diffrn_reflns_limit_h_max 27
_diffrn_reflns_limit_h_min -28
_diffrn_reflns_limit_k_max 9
_diffrn_reflns_limit_k_min -10
_diffrn_reflns_limit_l_max 24
_diffrn_reflns_limit_l_min -29
_diffrn_reflns_number 30461
_diffrn_reflns_point_group_measured_fraction_full 1.000
_diffrn_reflns_point_group_measured_fraction_max 0.998
_diffrn_reflns_theta_full 25.242
_diffrn_reflns_theta_max 30.576
_diffrn_reflns_theta_min 1.410
_diffrn_standards_number 0
_exptl_absorpt_coefficient_mu 0.532
_exptl_absorpt_correction_T_max 0.7461
_exptl_absorpt_correction_T_min 0.6860
_exptl_absorpt_correction_type multi-scan
_exptl_absorpt_process_details
;
SADABS-2008/1 (Bruker,2008) was used for absorption correction.
wR2(int) was 0.0607 before and 0.0520 after correction.
The Ratio of minimum to maximum transmission is 0.9194.
The \l/2 correction factor is 0.0015.
;
_exptl_crystal_colour colourless
_exptl_crystal_colour_primary colourless
_exptl_crystal_density_diffrn 1.708
_exptl_crystal_description plate
_exptl_crystal_F_000 1616
_exptl_crystal_size_max 0.15
_exptl_crystal_size_mid 0.1
_exptl_crystal_size_min 0.03
_refine_diff_density_max 0.488
_refine_diff_density_min -0.439
_refine_diff_density_rms 0.083
_refine_ls_extinction_method none
_refine_ls_goodness_of_fit_ref 1.012
_refine_ls_hydrogen_treatment constr
_refine_ls_matrix_type full
_refine_ls_number_parameters 433
_refine_ls_number_reflns 9478
_refine_ls_number_restraints 0
_refine_ls_restrained_S_all 1.012
_refine_ls_R_factor_all 0.0892
_refine_ls_R_factor_gt 0.0469
_refine_ls_shift/su_max 0.002
_refine_ls_shift/su_mean 0.000
_refine_ls_structure_factor_coef Fsqd
_refine_ls_weighting_details 'w=1/[\s^2^(Fo^2^)+(0.0421P)^2^] where P=(Fo^2^+2Fc^2^)/3'
_refine_ls_weighting_scheme calc
_refine_ls_wR_factor_gt 0.0934
_refine_ls_wR_factor_ref 0.1092
_reflns_Friedel_coverage 0.000
_reflns_number_gt 6085
_reflns_number_total 9478
_reflns_threshold_expression 'I > 2\s(I)'
_cod_data_source_file jo6b01178_si_002.cif
_cod_data_source_block mo_dm14672_0m
_cod_database_code 4036991
_shelxl_version_number 2014-3
_shelx_space_group_comment
;
The symmetry employed for this shelxl refinement is uniquely defined
by the following loop, which should always be used as a source of
symmetry information in preference to the above space-group names.
They are only intended as comments.
;
_shelx_estimated_absorpt_t_max 0.984
_shelx_estimated_absorpt_t_min 0.924
_olex2_refinement_description
;
1. Fixed Uiso
 At 1.2 times of:
  All C(H) groups
2.a Aromatic/amide H refined with riding coordinates:
 C2(H2), C3(H3), C4(H4), C5(H5), C6(H6), C8(H8), C9(H9), C10(H10), C11(H11),
 C12(H12), C15(H15), C16(H16), C17(H17), C18(H18), C19(H19), C21(H21), C22(H22),
  C23(H23), C24(H24), C25(H25)
;
_olex2_submission_special_instructions 'No special instructions were received'

loop_
_space_group_symop_operation_xyz
'x, y, z'
'-x+1/2, y+1/2, -z+1/2'
'-x, -y, -z'
'x-1/2, -y-1/2, z-1/2'

loop_
_atom_site_label
_atom_site_type_symbol
_atom_site_fract_x
_atom_site_fract_y
_atom_site_fract_z
_atom_site_U_iso_or_equiv
_atom_site_adp_type
_atom_site_occupancy
_atom_site_site_symmetry_order
_atom_site_calc_flag
_atom_site_refinement_flags_posn
S1 S 1.06673(3) 0.04686(8) 0.84308(3) 0.02574(14) Uani 1 1 d .
S2 S 1.04617(3) 0.35609(8) 0.75385(3) 0.02126(13) Uani 1 1 d .
S3 S 1.01659(3) 0.37671(9) 0.89365(3) 0.02612(14) Uani 1 1 d .
F1 F 1.11174(8) 0.6145(2) 0.89117(8) 0.0444(4) Uani 1 1 d .
F2 F 1.06834(9) 0.5659(3) 0.98325(9) 0.0685(7) Uani 1 1 d .
F3 F 1.13889(8) 0.3853(2) 0.94287(10) 0.0588(6) Uani 1 1 d .
O1 O 1.09655(8) -0.0088(2) 0.78397(9) 0.0318(4) Uani 1 1 d .
O2 O 1.10123(9) 0.0325(3) 0.90461(10) 0.0379(5) Uani 1 1 d .
O3 O 1.00121(8) 0.2496(2) 0.71611(8) 0.0293(4) Uani 1 1 d .
O4 O 1.03156(8) 0.5368(2) 0.76507(9) 0.0295(4) Uani 1 1 d .
N1 N 1.05338(9) 0.2685(3) 0.83198(9) 0.0217(4) Uani 1 1 d .
C1 C 0.98719(11) -0.0460(3) 0.84981(13) 0.0255(5) Uani 1 1 d .
C2 C 0.95867(14) -0.0555(4) 0.91079(15) 0.0377(7) Uani 1 1 d .
H2 H 0.9822 -0.0133 0.9486 0.045 Uiso 1 1 calc R
C3 C 0.89545(14) -0.1271(4) 0.91611(16) 0.0441(8) Uani 1 1 d .
H3 H 0.8749 -0.1329 0.9576 0.053 Uiso 1 1 calc R
C4 C 0.86276(13) -0.1895(4) 0.86121(17) 0.0408(8) Uani 1 1 d .
H4 H 0.8194 -0.2395 0.8649 0.049 Uiso 1 1 calc R
C5 C 0.89142(13) -0.1811(4) 0.80108(16) 0.0383(7) Uani 1 1 d .
H5 H 0.8680 -0.2262 0.7636 0.046 Uiso 1 1 calc R
C6 C 0.95409(12) -0.1078(3) 0.79416(14) 0.0296(6) Uani 1 1 d .
H6 H 0.9739 -0.1001 0.7524 0.036 Uiso 1 1 calc R
C7 C 1.12716(11) 0.3369(3) 0.72400(11) 0.0193(5) Uani 1 1 d .
C8 C 1.13523(12) 0.2480(3) 0.66542(12) 0.0256(5) Uani 1 1 d .
H8 H 1.0982 0.1919 0.6441 0.031 Uiso 1 1 calc R
C9 C 1.19801(12) 0.2423(3) 0.63850(12) 0.0269(5) Uani 1 1 d .
H9 H 1.2045 0.1816 0.5984 0.032 Uiso 1 1 calc R
C10 C 1.25121(12) 0.3248(3) 0.66986(13) 0.0269(5) Uani 1 1 d .
H10 H 1.2942 0.3215 0.6510 0.032 Uiso 1 1 calc R
C11 C 1.24268(12) 0.4126(3) 0.72867(13) 0.0270(5) Uani 1 1 d .
H11 H 1.2797 0.4684 0.7500 0.032 Uiso 1 1 calc R
C12 C 1.18035(11) 0.4187(3) 0.75613(12) 0.0239(5) Uani 1 1 d .
H12 H 1.1740 0.4783 0.7965 0.029 Uiso 1 1 calc R
C13 C 1.08850(12) 0.4898(4) 0.92924(13) 0.0296(6) Uani 1 1 d .
S4 S 0.64345(3) 1.49295(8) 0.93110(3) 0.02132(13) Uani 1 1 d .
S5 S 0.74602(3) 1.21128(8) 0.95215(3) 0.01926(12) Uani 1 1 d .
S6 S 0.60498(3) 1.15087(8) 0.98175(3) 0.02324(13) Uani 1 1 d .
F4 F 0.51827(8) 0.9476(3) 0.93030(9) 0.0560(5) Uani 1 1 d .
F5 F 0.61548(7) 0.90574(19) 0.89166(8) 0.0343(4) Uani 1 1 d .
F6 F 0.55933(8) 1.1274(2) 0.85986(8) 0.0444(4) Uani 1 1 d .
O5 O 0.69758(8) 1.5569(2) 0.89391(8) 0.0267(4) Uani 1 1 d .
O6 O 0.57722(8) 1.4913(2) 0.90491(9) 0.0297(4) Uani 1 1 d .
O7 O 0.77965(8) 1.3330(2) 0.99465(8) 0.0243(4) Uani 1 1 d .
O8 O 0.74241(8) 1.0299(2) 0.96871(8) 0.0261(4) Uani 1 1 d .
N2 N 0.66303(9) 1.2750(2) 0.94477(9) 0.0185(4) Uani 1 1 d .
C14 C 0.64405(12) 1.5927(3) 1.00833(11) 0.0213(5) Uani 1 1 d .
C15 C 0.70221(12) 1.6758(3) 1.03096(13) 0.0266(5) Uani 1 1 d .
H15 H 0.7409 1.6795 1.0048 0.032 Uiso 1 1 calc R
C16 C 0.70238(15) 1.7529(3) 1.09249(14) 0.0367(7) Uani 1 1 d .
H16 H 0.7415 1.8107 1.1088 0.044 Uiso 1 1 calc R
C17 C 0.64620(15) 1.7462(4) 1.13011(14) 0.0380(7) Uani 1 1 d .
H17 H 0.6472 1.7982 1.1725 0.046 Uiso 1 1 calc R
C18 C 0.58834(13) 1.6648(4) 1.10704(13) 0.0333(6) Uani 1 1 d .
H18 H 0.5497 1.6620 1.1332 0.040 Uiso 1 1 calc R
C19 C 0.58711(12) 1.5875(3) 1.04555(12) 0.0269(5) Uani 1 1 d .
H19 H 0.5477 1.5315 1.0291 0.032 Uiso 1 1 calc R
C20 C 0.77637(10) 1.2322(3) 0.87257(11) 0.0185(5) Uani 1 1 d .
C21 C 0.74849(11) 1.1312(3) 0.82217(12) 0.0231(5) Uani 1 1 d .
H21 H 0.7104 1.0596 0.8294 0.028 Uiso 1 1 calc R
C22 C 0.77724(12) 1.1367(3) 0.76128(12) 0.0251(5) Uani 1 1 d .
H22 H 0.7586 1.0696 0.7260 0.030 Uiso 1 1 calc R
C23 C 0.83315(11) 1.2397(3) 0.75161(12) 0.0235(5) Uani 1 1 d .
H23 H 0.8534 1.2406 0.7099 0.028 Uiso 1 1 calc R
C24 C 0.85989(11) 1.3415(3) 0.80204(12) 0.0236(5) Uani 1 1 d .
H24 H 0.8979 1.4133 0.7947 0.028 Uiso 1 1 calc R
C25 C 0.83147(11) 1.3392(3) 0.86302(12) 0.0211(5) Uani 1 1 d .
H25 H 0.8493 1.4096 0.8978 0.025 Uiso 1 1 calc R
C26 C 0.57321(12) 1.0281(3) 0.91164(13) 0.0288(6) Uani 1 1 d .

loop_
_atom_site_aniso_label
_atom_site_aniso_U_11
_atom_site_aniso_U_22
_atom_site_aniso_U_33
_atom_site_aniso_U_23
_atom_site_aniso_U_13
_atom_site_aniso_U_12
S1 0.0196(3) 0.0252(3) 0.0325(4) 0.0042(3) 0.0016(2) 0.0014(2)
S2 0.0190(3) 0.0243(3) 0.0206(3) -0.0010(2) 0.0014(2) 0.0017(2)
S3 0.0198(3) 0.0360(4) 0.0227(3) -0.0067(3) 0.0050(2) -0.0038(2)
F1 0.0512(10) 0.0434(10) 0.0387(10) -0.0017(8) 0.0034(8) -0.0239(8)
F2 0.0501(11) 0.1150(18) 0.0416(11) -0.0458(12) 0.0231(9) -0.0391(11)
F3 0.0391(10) 0.0454(11) 0.0903(16) 0.0014(10) -0.0310(10) -0.0079(8)
O1 0.0271(9) 0.0243(9) 0.0447(12) -0.0018(8) 0.0136(8) 0.0028(7)
O2 0.0311(10) 0.0407(12) 0.0414(12) 0.0118(10) -0.0113(9) 0.0000(8)
O3 0.0198(8) 0.0407(11) 0.0274(10) -0.0043(8) -0.0010(7) -0.0044(7)
O4 0.0307(9) 0.0257(10) 0.0324(10) 0.0037(8) 0.0054(8) 0.0082(7)
N1 0.0206(9) 0.0240(11) 0.0205(10) -0.0002(8) 0.0040(8) 0.0000(8)
C1 0.0204(11) 0.0218(12) 0.0344(15) 0.0048(11) 0.0037(10) 0.0007(9)
C2 0.0374(15) 0.0420(17) 0.0339(16) 0.0074(13) 0.0049(12) -0.0046(13)
C3 0.0442(17) 0.0420(18) 0.0470(19) 0.0128(15) 0.0204(14) -0.0035(14)
C4 0.0244(13) 0.0269(15) 0.072(2) 0.0097(15) 0.0089(14) -0.0012(11)
C5 0.0307(14) 0.0272(15) 0.057(2) -0.0017(14) -0.0013(13) -0.0037(11)
C6 0.0269(12) 0.0258(14) 0.0363(15) -0.0018(12) 0.0057(11) -0.0004(10)
C7 0.0203(11) 0.0175(11) 0.0204(12) 0.0009(9) 0.0032(9) -0.0002(9)
C8 0.0296(13) 0.0250(13) 0.0222(13) -0.0024(10) 0.0028(10) -0.0022(10)
C9 0.0358(14) 0.0247(13) 0.0205(12) -0.0020(10) 0.0078(10) 0.0011(11)
C10 0.0249(12) 0.0254(13) 0.0308(14) 0.0037(11) 0.0103(10) 0.0009(10)
C11 0.0239(12) 0.0275(14) 0.0296(14) -0.0011(11) 0.0022(10) -0.0032(10)
C12 0.0250(12) 0.0252(13) 0.0215(12) -0.0052(10) 0.0021(10) -0.0019(10)
C13 0.0271(13) 0.0380(16) 0.0239(13) -0.0049(12) 0.0052(10) -0.0068(11)
S4 0.0245(3) 0.0214(3) 0.0181(3) 0.0017(2) 0.0017(2) 0.0027(2)
S5 0.0191(3) 0.0210(3) 0.0177(3) 0.0019(2) 0.0024(2) 0.0003(2)
S6 0.0235(3) 0.0259(3) 0.0206(3) -0.0020(2) 0.0068(2) -0.0043(2)
F4 0.0389(9) 0.0698(13) 0.0603(12) -0.0330(10) 0.0245(8) -0.0333(9)
F5 0.0379(8) 0.0272(8) 0.0380(9) -0.0121(7) 0.0059(7) 0.0020(7)
F6 0.0576(10) 0.0396(10) 0.0351(10) -0.0087(8) -0.0160(8) 0.0072(8)
O5 0.0352(9) 0.0236(9) 0.0218(9) 0.0072(7) 0.0096(7) 0.0020(7)
O6 0.0279(9) 0.0338(10) 0.0271(10) -0.0004(8) -0.0054(7) 0.0073(8)
O7 0.0249(8) 0.0299(10) 0.0181(8) -0.0019(7) 0.0006(7) -0.0045(7)
O8 0.0286(9) 0.0219(9) 0.0282(10) 0.0078(7) 0.0061(7) 0.0030(7)
N2 0.0175(9) 0.0183(10) 0.0199(10) 0.0010(8) 0.0046(7) -0.0009(7)
C14 0.0300(12) 0.0142(11) 0.0196(12) -0.0009(9) 0.0009(9) 0.0045(9)
C15 0.0307(13) 0.0192(13) 0.0299(14) 0.0005(10) 0.0004(11) -0.0007(10)
C16 0.0471(17) 0.0236(14) 0.0390(17) -0.0079(12) -0.0091(14) -0.0002(12)
C17 0.0572(18) 0.0299(15) 0.0266(14) -0.0095(12) -0.0024(13) 0.0138(13)
C18 0.0383(15) 0.0342(16) 0.0277(14) -0.0002(12) 0.0069(12) 0.0117(12)
C19 0.0283(13) 0.0288(14) 0.0237(13) 0.0000(11) 0.0010(10) 0.0061(10)
C20 0.0175(10) 0.0203(12) 0.0180(11) 0.0026(9) 0.0040(9) 0.0020(9)
C21 0.0202(11) 0.0246(13) 0.0244(12) 0.0004(10) 0.0021(9) -0.0048(9)
C22 0.0272(12) 0.0267(13) 0.0214(12) -0.0026(10) 0.0015(10) 0.0008(10)
C23 0.0242(12) 0.0274(13) 0.0191(12) 0.0033(10) 0.0059(9) 0.0044(10)
C24 0.0191(11) 0.0245(13) 0.0275(13) 0.0030(10) 0.0042(9) 0.0001(9)
C25 0.0178(10) 0.0235(12) 0.0221(12) -0.0003(10) 0.0005(9) 0.0001(9)
C26 0.0232(12) 0.0295(14) 0.0340(15) -0.0082(12) 0.0057(10) -0.0039(10)

loop_
_atom_type_symbol
_atom_type_description
_atom_type_scat_dispersion_real
_atom_type_scat_dispersion_imag
_atom_type_scat_source
C C 0.0033 0.0016 'International Tables Vol C Tables 4.2.6.8 and 6.1.1.4'
H H 0.0000 0.0000 'International Tables Vol C Tables 4.2.6.8 and 6.1.1.4'
F F 0.0171 0.0103 'International Tables Vol C Tables 4.2.6.8 and 6.1.1.4'
N N 0.0061 0.0033 'International Tables Vol C Tables 4.2.6.8 and 6.1.1.4'
O O 0.0106 0.0060 'International Tables Vol C Tables 4.2.6.8 and 6.1.1.4'
S S 0.1246 0.1234 'International Tables Vol C Tables 4.2.6.8 and 6.1.1.4'

loop_
_geom_angle_atom_site_label_1
_geom_angle_atom_site_label_2
_geom_angle_atom_site_label_3
_geom_angle
O1 S1 O2 121.42(12)
O1 S1 N1 104.25(10)
O1 S1 C1 110.35(12)
O2 S1 N1 105.19(11)
O2 S1 C1 108.85(12)
N1 S1 C1 105.43(10)
O3 S2 N1 108.58(10)
O3 S2 C7 110.06(11)
O4 S2 O3 120.35(10)
O4 S2 N1 103.60(10)
O4 S2 C7 109.38(11)
N1 S2 C7 103.36(10)
N1 S3 C13 99.98(11)
S1 N1 S2 120.47(12)
S3 N1 S1 116.61(12)
S3 N1 S2 118.18(12)
C2 C1 S1 119.2(2)
C6 C1 S1 119.4(2)
C6 C1 C2 121.4(2)
C1 C2 H2 120.4
C3 C2 C1 119.2(3)
C3 C2 H2 120.4
C2 C3 H3 120.3
C4 C3 C2 119.5(3)
C4 C3 H3 120.3
C3 C4 H4 119.5
C5 C4 C3 121.1(3)
C5 C4 H4 119.5
C4 C5 H5 119.6
C4 C5 C6 120.7(3)
C6 C5 H5 119.6
C1 C6 H6 121.0
C5 C6 C1 118.1(3)
C5 C6 H6 121.0
C8 C7 S2 117.94(17)
C12 C7 S2 120.36(18)
C12 C7 C8 121.6(2)
C7 C8 H8 120.6
C9 C8 C7 118.9(2)
C9 C8 H8 120.6
C8 C9 H9 120.0
C10 C9 C8 120.0(2)
C10 C9 H9 120.0
C9 C10 H10 119.7
C9 C10 C11 120.7(2)
C11 C10 H10 119.7
C10 C11 H11 120.0
C12 C11 C10 119.9(2)
C12 C11 H11 120.0
C7 C12 H12 120.5
C11 C12 C7 119.0(2)
C11 C12 H12 120.5
F1 C13 S3 113.08(18)
F1 C13 F2 107.4(2)
F2 C13 S3 106.69(17)
F3 C13 S3 113.50(19)
F3 C13 F1 106.3(2)
F3 C13 F2 109.7(2)
O5 S4 N2 103.95(9)
O5 S4 C14 110.13(11)
O6 S4 O5 121.24(11)
O6 S4 N2 105.07(10)
O6 S4 C14 109.28(11)
N2 S4 C14 105.86(10)
O7 S5 N2 108.06(10)
O7 S5 C20 109.63(10)
O8 S5 O7 120.62(10)
O8 S5 N2 103.72(9)
O8 S5 C20 109.21(11)
N2 S5 C20 104.26(10)
N2 S6 C26 99.56(11)
S4 N2 S5 119.74(10)
S6 N2 S4 116.90(11)
S6 N2 S5 118.29(11)
C15 C14 S4 118.88(19)
C19 C14 S4 119.61(19)
C19 C14 C15 121.5(2)
C14 C15 H15 120.8
C16 C15 C14 118.4(2)
C16 C15 H15 120.8
C15 C16 H16 119.8
C17 C16 C15 120.3(3)
C17 C16 H16 119.8
C16 C17 H17 119.5
C16 C17 C18 120.9(3)
C18 C17 H17 119.5
C17 C18 H18 120.2
C17 C18 C19 119.6(3)
C19 C18 H18 120.2
C14 C19 H19 120.4
C18 C19 C14 119.2(2)
C18 C19 H19 120.4
C21 C20 S5 119.58(17)
C25 C20 S5 118.49(18)
C25 C20 C21 121.7(2)
C20 C21 H21 120.6
C22 C21 C20 118.7(2)
C22 C21 H21 120.6
C21 C22 H22 120.0
C21 C22 C23 120.0(2)
C23 C22 H22 120.0
C22 C23 H23 119.7
C22 C23 C24 120.6(2)
C24 C23 H23 119.7
C23 C24 H24 119.9
C25 C24 C23 120.2(2)
C25 C24 H24 119.9
C20 C25 H25 120.7
C24 C25 C20 118.7(2)
C24 C25 H25 120.7
F4 C26 S6 106.81(18)
F4 C26 F5 107.8(2)
F4 C26 F6 109.5(2)
F5 C26 S6 112.88(17)
F6 C26 S6 113.70(18)
F6 C26 F5 106.1(2)

loop_
_geom_bond_atom_site_label_1
_geom_bond_atom_site_label_2
_geom_bond_distance
S1 O1 1.4215(19)
S1 O2 1.4218(19)
S1 N1 1.716(2)
S1 C1 1.748(2)
S2 O3 1.4213(17)
S2 O4 1.4209(18)
S2 N1 1.729(2)
S2 C7 1.749(2)
S3 N1 1.685(2)
S3 C13 1.811(3)
F1 C13 1.315(3)
F2 C13 1.315(3)
F3 C13 1.306(3)
C1 C2 1.382(4)
C1 C6 1.382(4)
C2 H2 0.9500
C2 C3 1.382(4)
C3 H3 0.9500
C3 C4 1.368(4)
C4 H4 0.9500
C4 C5 1.367(4)
C5 H5 0.9500
C5 C6 1.381(4)
C6 H6 0.9500
C7 C8 1.384(3)
C7 C12 1.383(3)
C8 H8 0.9500
C8 C9 1.382(3)
C9 H9 0.9500
C9 C10 1.378(3)
C10 H10 0.9500
C10 C11 1.386(3)
C11 H11 0.9500
C11 C12 1.379(3)
C12 H12 0.9500
S4 O5 1.4217(17)
S4 O6 1.4160(17)
S4 N2 1.720(2)
S4 C14 1.747(2)
S5 O7 1.4239(16)
S5 O8 1.4181(17)
S5 N2 1.7312(18)
S5 C20 1.753(2)
S6 N2 1.6860(19)
S6 C26 1.809(3)
F4 C26 1.321(3)
F5 C26 1.326(3)
F6 C26 1.321(3)
C14 C15 1.392(3)
C14 C19 1.384(3)
C15 H15 0.9500
C15 C16 1.384(4)
C16 H16 0.9500
C16 C17 1.376(4)
C17 H17 0.9500
C17 C18 1.384(4)
C18 H18 0.9500
C18 C19 1.384(3)
C19 H19 0.9500
C20 C21 1.388(3)
C20 C25 1.386(3)
C21 H21 0.9500
C21 C22 1.381(3)
C22 H22 0.9500
C22 C23 1.382(3)
C23 H23 0.9500
C23 C24 1.383(3)
C24 H24 0.9500
C24 C25 1.380(3)
C25 H25 0.9500

loop_
_geom_torsion_atom_site_label_1
_geom_torsion_atom_site_label_2
_geom_torsion_atom_site_label_3
_geom_torsion_atom_site_label_4
_geom_torsion
S1 C1 C2 C3 179.3(2)
S1 C1 C6 C5 179.7(2)
S2 C7 C8 C9 175.34(19)
S2 C7 C12 C11 -175.05(19)
O1 S1 N1 S2 23.75(15)
O1 S1 N1 S3 178.92(11)
O1 S1 C1 C2 159.8(2)
O1 S1 C1 C6 -20.4(2)
O2 S1 N1 S2 152.53(13)
O2 S1 N1 S3 -52.30(14)
O2 S1 C1 C2 24.2(3)
O2 S1 C1 C6 -156.0(2)
O3 S2 N1 S1 47.47(15)
O3 S2 N1 S3 -107.32(13)
O3 S2 C7 C8 9.0(2)
O3 S2 C7 C12 -175.20(19)
O4 S2 N1 S1 176.51(12)
O4 S2 N1 S3 21.71(14)
O4 S2 C7 C8 -125.30(19)
O4 S2 C7 C12 50.5(2)
N1 S1 C1 C2 -88.2(2)
N1 S1 C1 C6 91.6(2)
N1 S2 C7 C8 124.84(19)
N1 S2 C7 C12 -59.4(2)
N1 S3 C13 F1 69.0(2)
N1 S3 C13 F2 -173.18(19)
N1 S3 C13 F3 -52.2(2)
C1 S1 N1 S2 -92.50(14)
C1 S1 N1 S3 62.68(15)
C1 C2 C3 C4 1.0(4)
C2 C1 C6 C5 -0.5(4)
C2 C3 C4 C5 -0.5(4)
C3 C4 C5 C6 -0.5(4)
C4 C5 C6 C1 1.0(4)
C6 C1 C2 C3 -0.5(4)
C7 S2 N1 S1 -69.39(14)
C7 S2 N1 S3 135.82(12)
C7 C8 C9 C10 -0.2(4)
C8 C7 C12 C11 0.6(4)
C8 C9 C10 C11 0.6(4)
C9 C10 C11 C12 -0.4(4)
C10 C11 C12 C7 -0.2(4)
C12 C7 C8 C9 -0.4(4)
C13 S3 N1 S1 104.06(14)
C13 S3 N1 S2 -100.18(14)
S4 C14 C15 C16 -179.37(19)
S4 C14 C19 C18 179.15(19)
S5 C20 C21 C22 -173.79(18)
S5 C20 C25 C24 173.18(17)
O5 S4 N2 S5 31.51(15)
O5 S4 N2 S6 -174.07(12)
O5 S4 C14 C15 -17.4(2)
O5 S4 C14 C19 162.62(18)
O6 S4 N2 S5 159.85(12)
O6 S4 N2 S6 -45.73(15)
O6 S4 C14 C15 -152.93(18)
O6 S4 C14 C19 27.1(2)
O7 S5 N2 S4 45.78(15)
O7 S5 N2 S6 -108.28(13)
O7 S5 C20 C21 -177.23(18)
O7 S5 C20 C25 8.1(2)
O8 S5 N2 S4 174.91(12)
O8 S5 N2 S6 20.85(15)
O8 S5 C20 C21 48.6(2)
O8 S5 C20 C25 -126.12(18)
N2 S4 C14 C15 94.4(2)
N2 S4 C14 C19 -85.6(2)
N2 S5 C20 C21 -61.7(2)
N2 S5 C20 C25 123.54(18)
N2 S6 C26 F4 -168.49(18)
N2 S6 C26 F5 73.2(2)
N2 S6 C26 F6 -47.63(19)
C14 S4 N2 S5 -84.55(14)
C14 S4 N2 S6 69.87(14)
C14 C15 C16 C17 0.3(4)
C15 C14 C19 C18 -0.8(4)
C15 C16 C17 C18 -0.9(4)
C16 C17 C18 C19 0.7(4)
C17 C18 C19 C14 0.2(4)
C19 C14 C15 C16 0.6(4)
C20 S5 N2 S4 -70.79(14)
C20 S5 N2 S6 135.15(13)
C20 C21 C22 C23 0.8(4)
C21 C20 C25 C24 -1.4(3)
C21 C22 C23 C24 -1.7(4)
C22 C23 C24 C25 1.0(3)
C23 C24 C25 C20 0.5(3)
C25 C20 C21 C22 0.7(3)
C26 S6 N2 S4 104.29(13)
C26 S6 N2 S5 -100.91(14)
